data_4084393
loop_
_publ_author_name
'Mutoh, Yuichiro'
'Sakigawara, Masahiro'
'Niiyama, Ippei'
'Saito, Shinichi'
'Ishii, Youichi'

_publ_section_title
;
 Synthesis of Rhodium--Primary Thioamide Complexes and Their
 Desulfurization Leading to Rhodium Sulfido Cubane-Type Clusters and
 Nitriles
;
_journal_issue 19
_journal_name_full Organometallics
_journal_page_first 5414
_journal_paper_doi 10.1021/om500714c
_journal_volume 33
_journal_year 2014
_chemical_formula_sum 'C40 H60 Rh4 S4'
_chemical_formula_weight 1080.76
_space_group_IT_number 2
_symmetry_cell_setting triclinic
_symmetry_space_group_name_Hall '-P 1'
_symmetry_space_group_name_H-M 'P -1'
_atom_sites_solution_hydrogens geom
_atom_sites_solution_primary direct
_atom_sites_solution_secondary difmap
_audit_creation_method SHELXL-97
_cell_angle_alpha 81.498(5)
_cell_angle_beta 80.834(4)
_cell_angle_gamma 65.709(4)
_cell_formula_units_Z 2
_cell_length_a 11.1370(11)
_cell_length_b 11.2539(12)
_cell_length_c 18.697(2)
_cell_measurement_reflns_used 5765
_cell_measurement_temperature 123.1500
_cell_measurement_theta_max 27.4835
_cell_measurement_theta_min 3.1147
_cell_volume 2099.8(4)
_computing_cell_refinement 'CrystalClear (Rigaku Corp., 2000)'
_computing_data_collection 'CrystalClear (Rigaku Corp., 2000)'
_computing_data_reduction 'CrystalClear (Rigaku Corp., 2000)'
_computing_molecular_graphics 'Yadokari-XG 2009 (Wakita Nemoto et al., 2009)'
_computing_publication_material 'Yadokari-XG 2009 (Wakita,Nemoto et al., 2009)'
_computing_structure_refinement 'SHELXL-97 (Sheldrick, 1997)'
_computing_structure_solution
;
????
;
_diffrn_ambient_temperature 123(2)
_diffrn_detector_area_resol_mean 14.7059
_diffrn_measured_fraction_theta_full 0.960
_diffrn_measured_fraction_theta_max 0.960
_diffrn_measurement_method dtprofit.ref
_diffrn_radiation_monochromator 'Graphite Monochromator'
_diffrn_radiation_source 'Sealed Tube'
_diffrn_radiation_type MoK\a
_diffrn_radiation_wavelength 0.71070
_diffrn_reflns_av_R_equivalents 0.0401
_diffrn_reflns_av_sigmaI/netI 0.0525
_diffrn_reflns_limit_h_max 14
_diffrn_reflns_limit_h_min -12
_diffrn_reflns_limit_k_max 14
_diffrn_reflns_limit_k_min -12
_diffrn_reflns_limit_l_max 24
_diffrn_reflns_limit_l_min -22
_diffrn_reflns_number 16227
_diffrn_reflns_theta_full 27.48
_diffrn_reflns_theta_max 27.48
_diffrn_reflns_theta_min 3.11
_exptl_absorpt_coefficient_mu 1.770
_exptl_absorpt_correction_T_max 1.0000
_exptl_absorpt_correction_T_min 0.8082
_exptl_absorpt_correction_type multi-scan
_exptl_absorpt_process_details 'REQAB (Rigaku, 1998)'
_exptl_crystal_colour Red
_exptl_crystal_density_diffrn 1.709
_exptl_crystal_density_method 'not measured'
_exptl_crystal_description Prism
_exptl_crystal_F_000 1088
_exptl_crystal_size_max 0.20
_exptl_crystal_size_mid 0.15
_exptl_crystal_size_min 0.10
_refine_diff_density_max 0.958
_refine_diff_density_min -0.914
_refine_diff_density_rms 0.156
_refine_ls_extinction_method none
_refine_ls_goodness_of_fit_ref 1.036
_refine_ls_matrix_type full
_refine_ls_number_parameters 453
_refine_ls_number_reflns 9266
_refine_ls_number_restraints 0
_refine_ls_restrained_S_all 1.036
_refine_ls_R_factor_all 0.0454
_refine_ls_R_factor_gt 0.0348
_refine_ls_shift/su_max 0.002
_refine_ls_shift/su_mean 0.000
_refine_ls_structure_factor_coef Fsqd
_refine_ls_weighting_details 'calc w=1/[\s^2^(Fo^2^)+(0.0478P)^2^+0.0000P] where P=(Fo^2^+2Fc^2^)/3'
_refine_ls_weighting_scheme calc
_refine_ls_wR_factor_gt 0.0844
_refine_ls_wR_factor_ref 0.0912
_reflns_number_gt 7879
_reflns_number_total 9266
_reflns_threshold_expression >2sigma(I)
_cod_data_source_file om500714c_si_002.cif
_cod_data_source_block 3
_cod_depositor_comments
;
The following automatic conversions were performed:

'_exptl_absorpt_correction_type' value 'Multi-scan' changed to
'multi-scan' according to
/home/saulius/struct/COD-crude-data--automatic-downloads/rss-feeds/ACS/lib/dictionaries/cif_core.dic
dictionary named 'cif_core.dic' version 2.4.2 from 2011-04-26.

Automatic conversion script
Id: cif_fix_values 2281 2013-09-26 08:29:07Z andrius 

 Adding full bibliography for 4084388--4084398.cif.
;
_cod_database_code 4084393

loop_
_symmetry_equiv_pos_as_xyz
'x, y, z'
'-x, -y, -z'

loop_
_atom_site_label
_atom_site_type_symbol
_atom_site_fract_x
_atom_site_fract_y
_atom_site_fract_z
_atom_site_U_iso_or_equiv
_atom_site_adp_type
_atom_site_occupancy
_atom_site_symmetry_multiplicity
_atom_site_calc_flag
_atom_site_refinement_flags
Rh1 Rh 0.70260(3) 0.83679(2) 0.833408(14) 0.01087(7) Uani 1 1 d .
Rh2 Rh 0.74729(3) 0.80313(2) 0.645503(14) 0.01131(7) Uani 1 1 d .
Rh3 Rh 0.79265(3) 0.52418(2) 0.773368(14) 0.01051(7) Uani 1 1 d .
Rh4 Rh 1.02548(3) 0.66916(2) 0.746756(14) 0.01141(7) Uani 1 1 d .
S1 S 0.63499(8) 0.74064(8) 0.75245(5) 0.01156(16) Uani 1 1 d .
S2 S 0.84125(8) 0.86799(8) 0.72911(5) 0.01206(17) Uani 1 1 d .
S3 S 0.87586(8) 0.62862(8) 0.84047(5) 0.01155(17) Uani 1 1 d .
S4 S 0.91584(8) 0.59704(8) 0.67526(5) 0.01246(17) Uani 1 1 d .
C1 C 0.5797(4) 1.0393(3) 0.8583(2) 0.0181(7) Uani 1 1 d .
C2 C 0.6925(4) 0.9892(3) 0.89861(19) 0.0168(7) Uani 1 1 d .
C3 C 0.6884(4) 0.8809(3) 0.94682(19) 0.0196(8) Uani 1 1 d .
C4 C 0.5720(4) 0.8622(3) 0.93665(19) 0.0195(8) Uani 1 1 d .
C5 C 0.5041(4) 0.9618(3) 0.8826(2) 0.0200(8) Uani 1 1 d .
C6 C 0.5473(5) 1.1556(4) 0.8032(2) 0.0311(10) Uani 1 1 d .
H6 H 0.5128 1.2358 0.8281 0.047 Uiso 1 1 calc R
H6A H 0.4803 1.1572 0.7745 0.047 Uiso 1 1 calc R
H6B H 0.6276 1.1501 0.7710 0.047 Uiso 1 1 calc R
C7 C 0.7954(4) 1.0468(4) 0.8904(2) 0.0276(9) Uani 1 1 d .
H7 H 0.8285 1.0551 0.8389 0.041 Uiso 1 1 calc R
H7A H 0.8690 0.9893 0.9182 0.041 Uiso 1 1 calc R
H7B H 0.7554 1.1334 0.9089 0.041 Uiso 1 1 calc R
C8 C 0.7856(5) 0.7989(4) 0.9991(2) 0.0307(10) Uani 1 1 d .
H8 H 0.8567 0.8303 0.9952 0.046 Uiso 1 1 calc R
H8A H 0.8233 0.7075 0.9877 0.046 Uiso 1 1 calc R
H8B H 0.7406 0.8051 1.0488 0.046 Uiso 1 1 calc R
C9 C 0.5240(5) 0.7638(4) 0.9805(2) 0.0364(12) Uani 1 1 d .
H9 H 0.4800 0.7958 1.0277 0.055 Uiso 1 1 calc R
H9A H 0.5996 0.6803 0.9881 0.055 Uiso 1 1 calc R
H9B H 0.4612 0.7512 0.9543 0.055 Uiso 1 1 calc R
C10 C 0.3772(4) 0.9787(4) 0.8562(3) 0.0371(11) Uani 1 1 d .
H10 H 0.3496 1.0556 0.8207 0.056 Uiso 1 1 calc R
H10A H 0.3082 0.9908 0.8975 0.056 Uiso 1 1 calc R
H10B H 0.3908 0.9006 0.8332 0.056 Uiso 1 1 calc R
C11 C 0.6990(4) 0.9820(3) 0.5698(2) 0.0205(8) Uani 1 1 d .
C12 C 0.5826(4) 0.9558(3) 0.5897(2) 0.0198(8) Uani 1 1 d .
C13 C 0.6123(4) 0.8297(4) 0.56525(19) 0.0194(8) Uani 1 1 d .
C14 C 0.7431(4) 0.7811(4) 0.5306(2) 0.0213(8) Uani 1 1 d .
C15 C 0.8001(4) 0.8737(4) 0.53434(19) 0.0205(8) Uani 1 1 d .
C16 C 0.7156(5) 1.1024(4) 0.5839(2) 0.0327(10) Uani 1 1 d .
H16 H 0.7136 1.1587 0.5384 0.049 Uiso 1 1 calc R
H16A H 0.8006 1.0766 0.6031 0.049 Uiso 1 1 calc R
H16B H 0.6433 1.1504 0.6195 0.049 Uiso 1 1 calc R
C17 C 0.4519(4) 1.0421(4) 0.6260(2) 0.0330(10) Uani 1 1 d .
H17 H 0.4611 1.1152 0.6439 0.049 Uiso 1 1 calc R
H17A H 0.4228 0.9914 0.6669 0.049 Uiso 1 1 calc R
H17B H 0.3862 1.0763 0.5909 0.049 Uiso 1 1 calc R
C18 C 0.5115(4) 0.7694(4) 0.5720(2) 0.0356(11) Uani 1 1 d .
H18 H 0.4394 0.8247 0.5427 0.053 Uiso 1 1 calc R
H18A H 0.4756 0.7624 0.6231 0.053 Uiso 1 1 calc R
H18B H 0.5544 0.6820 0.5546 0.053 Uiso 1 1 calc R
C19 C 0.8142(5) 0.6552(4) 0.4963(2) 0.0390(11) Uani 1 1 d .
H19 H 0.7639 0.5999 0.5104 0.059 Uiso 1 1 calc R
H19A H 0.9025 0.6098 0.5128 0.059 Uiso 1 1 calc R
H19B H 0.8227 0.6732 0.4433 0.059 Uiso 1 1 calc R
C20 C 0.9344(4) 0.8654(5) 0.5019(2) 0.0381(11) Uani 1 1 d .
H20 H 0.9948 0.7733 0.4992 0.057 Uiso 1 1 calc R
H20A H 0.9677 0.9066 0.5322 0.057 Uiso 1 1 calc R
H20B H 0.9288 0.9109 0.4528 0.057 Uiso 1 1 calc R
C21 C 0.7763(4) 0.3735(3) 0.8599(2) 0.0209(8) Uani 1 1 d .
C22 C 0.6581(4) 0.4312(3) 0.8261(2) 0.0214(8) Uani 1 1 d .
C23 C 0.6893(4) 0.4065(3) 0.7506(2) 0.0195(8) Uani 1 1 d .
C24 C 0.8281(4) 0.3317(3) 0.7387(2) 0.0198(8) Uani 1 1 d .
C25 C 0.8831(4) 0.3120(3) 0.8059(2) 0.0189(8) Uani 1 1 d .
C26 C 0.7911(5) 0.3724(4) 0.9379(2) 0.0383(12) Uani 1 1 d .
H26 H 0.7075 0.4317 0.9621 0.058 Uiso 1 1 calc R
H26A H 0.8617 0.4013 0.9412 0.058 Uiso 1 1 calc R
H26B H 0.8137 0.2834 0.9617 0.058 Uiso 1 1 calc R
C27 C 0.5209(4) 0.5045(4) 0.8625(3) 0.0377(12) Uani 1 1 d .
H27 H 0.4726 0.4472 0.8724 0.057 Uiso 1 1 calc R
H27A H 0.4735 0.5815 0.8305 0.057 Uiso 1 1 calc R
H27B H 0.5277 0.5326 0.9084 0.057 Uiso 1 1 calc R
C28 C 0.5900(5) 0.4468(4) 0.6970(3) 0.0386(12) Uani 1 1 d .
H28 H 0.6340 0.4521 0.6476 0.058 Uiso 1 1 calc R
H28A H 0.5202 0.5326 0.7069 0.058 Uiso 1 1 calc R
H28B H 0.5507 0.3821 0.7014 0.058 Uiso 1 1 calc R
C29 C 0.9037(5) 0.2792(4) 0.6681(2) 0.0364(11) Uani 1 1 d .
H29 H 0.9130 0.1888 0.6680 0.055 Uiso 1 1 calc R
H29A H 0.9917 0.2814 0.6630 0.055 Uiso 1 1 calc R
H29B H 0.8555 0.3333 0.6275 0.055 Uiso 1 1 calc R
C30 C 1.0241(4) 0.2290(4) 0.8193(3) 0.0406(13) Uani 1 1 d .
H30 H 1.0506 0.2675 0.8545 0.061 Uiso 1 1 calc R
H30A H 1.0818 0.2246 0.7734 0.061 Uiso 1 1 calc R
H30B H 1.0321 0.1405 0.8386 0.061 Uiso 1 1 calc R
C31 C 1.1882(3) 0.7400(3) 0.7256(2) 0.0192(8) Uani 1 1 d .
C32 C 1.2170(3) 0.6395(4) 0.6801(2) 0.0194(8) Uani 1 1 d .
C33 C 1.2285(3) 0.5217(3) 0.7268(2) 0.0171(7) Uani 1 1 d .
C34 C 1.2055(4) 0.5522(4) 0.7998(2) 0.0205(8) Uani 1 1 d .
C35 C 1.1779(4) 0.6895(4) 0.8001(2) 0.0186(8) Uani 1 1 d .
C36 C 1.1680(4) 0.8803(4) 0.7010(3) 0.0314(10) Uani 1 1 d .
H36 H 1.2429 0.8963 0.7121 0.047 Uiso 1 1 calc R
H36A H 1.0858 0.9392 0.7265 0.047 Uiso 1 1 calc R
H36B H 1.1623 0.8965 0.6484 0.047 Uiso 1 1 calc R
C37 C 1.2416(4) 0.6452(4) 0.5993(2) 0.0301(9) Uani 1 1 d .
H37 H 1.2070 0.7367 0.5789 0.045 Uiso 1 1 calc R
H37A H 1.1970 0.5983 0.5813 0.045 Uiso 1 1 calc R
H37B H 1.3371 0.6042 0.5846 0.045 Uiso 1 1 calc R
C38 C 1.2613(4) 0.3916(4) 0.7008(3) 0.0305(10) Uani 1 1 d .
H38 H 1.2587 0.3286 0.7426 0.046 Uiso 1 1 calc R
H38A H 1.3502 0.3609 0.6741 0.046 Uiso 1 1 calc R
H38B H 1.1964 0.3998 0.6686 0.046 Uiso 1 1 calc R
C39 C 1.2069(4) 0.4609(4) 0.8673(2) 0.0293(10) Uani 1 1 d .
H39 H 1.1958 0.3845 0.8552 0.044 Uiso 1 1 calc R
H39A H 1.1342 0.5064 0.9034 0.044 Uiso 1 1 calc R
H39B H 1.2916 0.4323 0.8873 0.044 Uiso 1 1 calc R
C40 C 1.1554(4) 0.7605(4) 0.8657(2) 0.0328(10) Uani 1 1 d .
H40 H 1.2400 0.7365 0.8849 0.049 Uiso 1 1 calc R
H40A H 1.0947 0.7365 0.9030 0.049 Uiso 1 1 calc R
H40B H 1.1166 0.8551 0.8523 0.049 Uiso 1 1 calc R

loop_
_atom_site_aniso_label
_atom_site_aniso_U_11
_atom_site_aniso_U_22
_atom_site_aniso_U_33
_atom_site_aniso_U_23
_atom_site_aniso_U_13
_atom_site_aniso_U_12
Rh1 0.01193(14) 0.00919(12) 0.01118(14) -0.00106(10) -0.00027(10) -0.00418(11)
Rh2 0.01152(14) 0.01192(13) 0.01013(14) 0.00086(10) -0.00252(10) -0.00445(11)
Rh3 0.01047(14) 0.00892(12) 0.01249(14) -0.00022(10) -0.00145(10) -0.00439(11)
Rh4 0.00918(13) 0.01213(13) 0.01299(14) 0.00054(10) -0.00210(10) -0.00453(11)
S1 0.0113(4) 0.0106(4) 0.0125(4) -0.0005(3) -0.0019(3) -0.0041(3)
S2 0.0126(4) 0.0117(4) 0.0121(4) 0.0006(3) -0.0016(3) -0.0054(3)
S3 0.0119(4) 0.0109(4) 0.0124(4) 0.0005(3) -0.0025(3) -0.0052(3)
S4 0.0115(4) 0.0129(4) 0.0122(4) -0.0013(3) -0.0007(3) -0.0043(3)
C1 0.0194(19) 0.0121(16) 0.0192(19) -0.0043(14) -0.0021(15) -0.0015(15)
C2 0.0210(19) 0.0147(16) 0.0166(18) -0.0061(14) -0.0022(15) -0.0073(15)
C3 0.031(2) 0.0148(16) 0.0127(18) -0.0051(14) -0.0008(16) -0.0080(16)
C4 0.028(2) 0.0185(17) 0.0111(17) -0.0086(14) 0.0091(15) -0.0104(17)
C5 0.0129(18) 0.0196(17) 0.025(2) -0.0161(15) 0.0060(16) -0.0025(15)
C6 0.041(3) 0.0145(18) 0.029(2) -0.0019(16) -0.004(2) -0.0025(19)
C7 0.027(2) 0.0207(19) 0.040(3) -0.0098(17) -0.0002(19) -0.0128(18)
C8 0.048(3) 0.026(2) 0.015(2) -0.0028(16) -0.0108(19) -0.008(2)
C9 0.050(3) 0.033(2) 0.029(2) -0.0118(19) 0.024(2) -0.026(2)
C10 0.018(2) 0.044(3) 0.050(3) -0.028(2) 0.002(2) -0.006(2)
C11 0.026(2) 0.0193(18) 0.0172(19) 0.0081(15) -0.0097(16) -0.0107(17)
C12 0.021(2) 0.0201(18) 0.0147(18) 0.0073(14) -0.0089(15) -0.0047(16)
C13 0.024(2) 0.0252(19) 0.0119(17) 0.0095(15) -0.0153(15) -0.0111(17)
C14 0.028(2) 0.0234(19) 0.0115(18) -0.0034(14) -0.0054(15) -0.0075(17)
C15 0.023(2) 0.031(2) 0.0070(17) 0.0029(15) -0.0003(15) -0.0121(18)
C16 0.051(3) 0.021(2) 0.032(2) 0.0088(18) -0.016(2) -0.020(2)
C17 0.024(2) 0.035(2) 0.027(2) 0.0062(19) -0.0083(18) -0.0001(19)
C18 0.038(3) 0.041(3) 0.039(3) 0.011(2) -0.024(2) -0.025(2)
C19 0.055(3) 0.036(2) 0.024(2) -0.0119(19) -0.012(2) -0.010(2)
C20 0.032(3) 0.058(3) 0.023(2) 0.006(2) 0.003(2) -0.022(2)
C21 0.034(2) 0.0159(17) 0.019(2) 0.0012(14) -0.0026(17) -0.0180(17)
C22 0.020(2) 0.0127(16) 0.034(2) -0.0010(15) 0.0043(17) -0.0120(16)
C23 0.022(2) 0.0124(16) 0.030(2) 0.0000(15) -0.0067(16) -0.0111(16)
C24 0.029(2) 0.0105(16) 0.023(2) -0.0051(14) 0.0020(17) -0.0118(16)
C25 0.0183(19) 0.0067(15) 0.032(2) 0.0014(14) -0.0047(16) -0.0060(14)
C26 0.076(4) 0.032(2) 0.021(2) 0.0099(18) -0.015(2) -0.036(3)
C27 0.025(2) 0.028(2) 0.061(3) -0.016(2) 0.018(2) -0.016(2)
C28 0.053(3) 0.028(2) 0.049(3) 0.015(2) -0.033(2) -0.028(2)
C29 0.050(3) 0.028(2) 0.035(3) -0.0163(19) 0.012(2) -0.022(2)
C30 0.030(3) 0.018(2) 0.074(4) 0.013(2) -0.023(2) -0.0088(19)
C31 0.0088(17) 0.0219(18) 0.028(2) 0.0015(15) -0.0010(15) -0.0089(15)
C32 0.0101(17) 0.0261(19) 0.024(2) -0.0017(15) 0.0014(15) -0.0102(16)
C33 0.0052(16) 0.0176(17) 0.026(2) -0.0005(15) -0.0060(14) -0.0011(14)
C34 0.0107(18) 0.0276(19) 0.024(2) 0.0055(16) -0.0088(15) -0.0082(16)
C35 0.0102(17) 0.0256(19) 0.023(2) -0.0026(15) -0.0053(15) -0.0083(16)
C36 0.026(2) 0.023(2) 0.049(3) 0.0055(19) -0.006(2) -0.0163(19)
C37 0.020(2) 0.043(2) 0.025(2) -0.0068(19) 0.0061(18) -0.011(2)
C38 0.018(2) 0.0218(19) 0.050(3) -0.0097(19) -0.0049(19) -0.0034(17)
C39 0.016(2) 0.038(2) 0.030(2) 0.0163(19) -0.0125(17) -0.0098(19)
C40 0.024(2) 0.046(3) 0.033(3) -0.012(2) -0.0064(19) -0.015(2)

loop_
_atom_type_symbol
_atom_type_description
_atom_type_scat_dispersion_real
_atom_type_scat_dispersion_imag
_atom_type_scat_source
C C 0.0033 0.0016 'International Tables Vol C Tables 4.2.6.8 and 6.1.1.4'
H H 0.0000 0.0000 'International Tables Vol C Tables 4.2.6.8 and 6.1.1.4'
Rh Rh -1.1178 0.9187 'International Tables Vol C Tables 4.2.6.8 and 6.1.1.4'
S S 0.1246 0.1234 'International Tables Vol C Tables 4.2.6.8 and 6.1.1.4'

loop_
_geom_angle_atom_site_label_1
_geom_angle_atom_site_label_2
_geom_angle_atom_site_label_3
_geom_angle
C1 Rh1 C4 63.54(13)
C1 Rh1 C2 38.04(13)
C4 Rh1 C2 63.16(12)
C1 Rh1 C5 37.82(12)
C4 Rh1 C5 37.96(14)
C2 Rh1 C5 63.16(13)
C1 Rh1 C3 63.38(14)
C4 Rh1 C3 38.08(13)
C2 Rh1 C3 37.40(12)
C5 Rh1 C3 63.37(14)
C1 Rh1 S3 158.46(10)
C4 Rh1 S3 109.14(10)
C2 Rh1 S3 120.47(10)
C5 Rh1 S3 145.01(10)
C3 Rh1 S3 97.95(10)
C1 Rh1 S1 119.48(10)
C4 Rh1 S1 110.67(10)
C2 Rh1 S1 157.52(10)
C5 Rh1 S1 98.20(10)
C3 Rh1 S1 147.05(9)
S3 Rh1 S1 81.98(3)
C1 Rh1 S2 101.79(9)
C4 Rh1 S2 163.48(9)
C2 Rh1 S2 100.74(9)
C5 Rh1 S2 133.26(10)
C3 Rh1 S2 130.09(9)
S3 Rh1 S2 81.65(3)
S1 Rh1 S2 82.70(3)
C15 Rh2 C13 63.55(13)
C15 Rh2 C11 38.15(14)
C13 Rh2 C11 63.16(13)
C15 Rh2 C14 38.19(13)
C13 Rh2 C14 37.38(14)
C11 Rh2 C14 63.22(14)
C15 Rh2 C12 63.91(14)
C13 Rh2 C12 38.29(13)
C11 Rh2 C12 37.67(13)
C14 Rh2 C12 63.45(15)
C15 Rh2 S2 110.10(10)
C13 Rh2 S2 156.35(10)
C11 Rh2 S2 97.30(10)
C14 Rh2 S2 146.99(10)
C12 Rh2 S2 118.07(10)
C15 Rh2 S1 164.21(10)
C13 Rh2 S1 100.96(10)
C11 Rh2 S1 133.83(11)
C14 Rh2 S1 130.15(10)
C12 Rh2 S1 102.34(10)
S2 Rh2 S1 82.76(3)
C15 Rh2 S4 108.40(11)
C13 Rh2 S4 121.75(10)
C11 Rh2 S4 144.13(11)
C14 Rh2 S4 98.65(10)
C12 Rh2 S4 159.90(10)
S2 Rh2 S4 81.84(3)
S1 Rh2 S4 81.86(3)
C22 Rh3 C23 38.23(14)
C22 Rh3 C25 63.04(13)
C23 Rh3 C25 63.36(13)
C22 Rh3 C21 37.38(14)
C23 Rh3 C21 63.39(13)
C25 Rh3 C21 37.90(14)
C22 Rh3 C24 63.08(13)
C23 Rh3 C24 37.61(13)
C25 Rh3 C24 37.85(14)
C21 Rh3 C24 63.17(13)
C22 Rh3 S3 121.30(11)
C23 Rh3 S3 159.27(10)
C25 Rh3 S3 107.72(10)
C21 Rh3 S3 97.74(10)
C24 Rh3 S3 143.14(11)
C22 Rh3 S1 99.05(10)
C23 Rh3 S1 102.46(10)
C25 Rh3 S1 162.06(9)
C21 Rh3 S1 127.30(11)
C24 Rh3 S1 135.13(11)
S3 Rh3 S1 81.71(3)
C22 Rh3 S4 156.36(11)
C23 Rh3 S4 118.32(10)
C25 Rh3 S4 114.19(10)
C21 Rh3 S4 150.86(11)
C24 Rh3 S4 99.70(9)
S3 Rh3 S4 82.28(3)
S1 Rh3 S4 81.70(3)
C34 Rh4 C33 37.58(14)
C34 Rh4 C35 38.42(13)
C33 Rh4 C35 63.76(14)
C34 Rh4 C32 63.34(14)
C33 Rh4 C32 38.26(13)
C35 Rh4 C32 63.49(14)
C34 Rh4 C31 62.92(13)
C33 Rh4 C31 62.88(13)
C35 Rh4 C31 37.70(13)
C32 Rh4 C31 37.23(13)
C34 Rh4 S3 96.54(10)
C33 Rh4 S3 120.56(9)
C35 Rh4 S3 106.37(10)
C32 Rh4 S3 158.36(10)
C31 Rh4 S3 142.08(11)
C34 Rh4 S2 149.85(11)
C33 Rh4 S2 157.62(9)
C35 Rh4 S2 112.99(10)
C32 Rh4 S2 119.49(10)
C31 Rh4 S2 100.38(10)
S3 Rh4 S2 81.81(3)
C34 Rh4 S4 127.97(10)
C33 Rh4 S4 99.67(10)
C35 Rh4 S4 163.41(10)
C32 Rh4 S4 103.33(10)
C31 Rh4 S4 135.59(11)
S3 Rh4 S4 82.32(3)
S2 Rh4 S4 81.85(3)
Rh1 S1 Rh2 96.72(3)
Rh1 S1 Rh3 97.30(3)
Rh2 S1 Rh3 97.88(3)
Rh4 S2 Rh2 97.94(3)
Rh4 S2 Rh1 97.43(3)
Rh2 S2 Rh1 96.50(3)
Rh1 S3 Rh4 98.18(3)
Rh1 S3 Rh3 97.99(3)
Rh4 S3 Rh3 97.46(3)
Rh2 S4 Rh4 97.52(3)
Rh2 S4 Rh3 97.74(3)
Rh4 S4 Rh3 96.53(3)
C5 C1 C2 107.7(3)
C5 C1 C6 127.4(4)
C2 C1 C6 124.9(3)
C5 C1 Rh1 71.6(2)
C2 C1 Rh1 71.2(2)
C6 C1 Rh1 124.6(3)
C3 C2 C1 108.8(3)
C3 C2 C7 127.0(4)
C1 C2 C7 124.2(3)
C3 C2 Rh1 71.74(19)
C1 C2 Rh1 70.7(2)
C7 C2 Rh1 124.4(3)
C2 C3 C4 107.7(3)
C2 C3 C8 127.3(3)
C4 C3 C8 125.1(3)
C2 C3 Rh1 70.9(2)
C4 C3 Rh1 70.5(2)
C8 C3 Rh1 124.0(3)
C5 C4 C3 107.9(3)
C5 C4 C9 126.4(4)
C3 C4 C9 125.5(4)
C5 C4 Rh1 71.4(2)
C3 C4 Rh1 71.5(2)
C9 C4 Rh1 127.3(3)
C1 C5 C4 107.9(3)
C1 C5 C10 126.7(4)
C4 C5 C10 125.3(3)
C1 C5 Rh1 70.6(2)
C4 C5 Rh1 70.7(2)
C10 C5 Rh1 123.6(3)
C1 C6 H6 109.5
C1 C6 H6A 109.5
H6 C6 H6A 109.5
C1 C6 H6B 109.5
H6 C6 H6B 109.5
H6A C6 H6B 109.5
C2 C7 H7 109.5
C2 C7 H7A 109.5
H7 C7 H7A 109.5
C2 C7 H7B 109.5
H7 C7 H7B 109.5
H7A C7 H7B 109.5
C3 C8 H8 109.5
C3 C8 H8A 109.5
H8 C8 H8A 109.5
C3 C8 H8B 109.5
H8 C8 H8B 109.5
H8A C8 H8B 109.5
C4 C9 H9 109.5
C4 C9 H9A 109.5
H9 C9 H9A 109.5
C4 C9 H9B 109.5
H9 C9 H9B 109.5
H9A C9 H9B 109.5
C5 C10 H10 109.5
C5 C10 H10A 109.5
H10 C10 H10A 109.5
C5 C10 H10B 109.5
H10 C10 H10B 109.5
H10A C10 H10B 109.5
C12 C11 C15 109.0(3)
C12 C11 C16 126.1(4)
C15 C11 C16 124.8(3)
C12 C11 Rh2 71.47(19)
C15 C11 Rh2 70.47(19)
C16 C11 Rh2 123.6(3)
C11 C12 C13 106.7(3)
C11 C12 C17 127.8(4)
C13 C12 C17 125.4(3)
C11 C12 Rh2 70.9(2)
C13 C12 Rh2 70.2(2)
C17 C12 Rh2 125.8(3)
C14 C13 C12 108.9(3)
C14 C13 C18 127.5(4)
C12 C13 C18 123.4(4)
C14 C13 Rh2 71.8(2)
C12 C13 Rh2 71.5(2)
C18 C13 Rh2 126.4(2)
C13 C14 C15 108.3(3)
C13 C14 C19 127.2(4)
C15 C14 C19 124.6(4)
C13 C14 Rh2 70.8(2)
C15 C14 Rh2 70.3(2)
C19 C14 Rh2 124.0(3)
C11 C15 C14 107.0(3)
C11 C15 C20 126.0(3)
C14 C15 C20 126.8(4)
C11 C15 Rh2 71.4(2)
C14 C15 Rh2 71.53(19)
C20 C15 Rh2 126.4(3)
C11 C16 H16 109.5
C11 C16 H16A 109.5
H16 C16 H16A 109.5
C11 C16 H16B 109.5
H16 C16 H16B 109.5
H16A C16 H16B 109.5
C12 C17 H17 109.5
C12 C17 H17A 109.5
H17 C17 H17A 109.5
C12 C17 H17B 109.5
H17 C17 H17B 109.5
H17A C17 H17B 109.5
C13 C18 H18 109.5
C13 C18 H18A 109.5
H18 C18 H18A 109.5
C13 C18 H18B 109.5
H18 C18 H18B 109.5
H18A C18 H18B 109.5
C14 C19 H19 109.5
C14 C19 H19A 109.5
H19 C19 H19A 109.5
C14 C19 H19B 109.5
H19 C19 H19B 109.5
H19A C19 H19B 109.5
C15 C20 H20 109.5
C15 C20 H20A 109.5
H20 C20 H20A 109.5
C15 C20 H20B 109.5
H20 C20 H20B 109.5
H20A C20 H20B 109.5
C22 C21 C25 108.0(3)
C22 C21 C26 127.3(4)
C25 C21 C26 124.7(4)
C22 C21 Rh3 70.87(19)
C25 C21 Rh3 71.03(18)
C26 C21 Rh3 124.5(2)
C21 C22 C23 108.6(3)
C21 C22 C27 126.3(4)
C23 C22 C27 125.0(4)
C21 C22 Rh3 71.74(19)
C23 C22 Rh3 71.02(18)
C27 C22 Rh3 124.1(2)
C24 C23 C22 107.4(3)
C24 C23 C28 127.5(4)
C22 C23 C28 125.0(4)
C24 C23 Rh3 71.70(18)
C22 C23 Rh3 70.75(18)
C28 C23 Rh3 125.5(2)
C23 C24 C25 108.3(3)
C23 C24 C29 125.8(4)
C25 C24 C29 125.9(4)
C23 C24 Rh3 70.68(19)
C25 C24 Rh3 70.85(19)
C29 C24 Rh3 125.4(2)
C24 C25 C21 107.7(3)
C24 C25 C30 125.9(4)
C21 C25 C30 126.1(4)
C24 C25 Rh3 71.30(19)
C21 C25 Rh3 71.06(19)
C30 C25 Rh3 128.4(2)
C21 C26 H26 109.5
C21 C26 H26A 109.5
H26 C26 H26A 109.5
C21 C26 H26B 109.5
H26 C26 H26B 109.5
H26A C26 H26B 109.5
C22 C27 H27 109.5
C22 C27 H27A 109.5
H27 C27 H27A 109.5
C22 C27 H27B 109.5
H27 C27 H27B 109.5
H27A C27 H27B 109.5
C23 C28 H28 109.5
C23 C28 H28A 109.5
H28 C28 H28A 109.5
C23 C28 H28B 109.5
H28 C28 H28B 109.5
H28A C28 H28B 109.5
C24 C29 H29 109.5
C24 C29 H29A 109.5
H29 C29 H29A 109.5
C24 C29 H29B 109.5
H29 C29 H29B 109.5
H29A C29 H29B 109.5
C25 C30 H30 109.5
C25 C30 H30A 109.5
H30 C30 H30A 109.5
C25 C30 H30B 109.5
H30 C30 H30B 109.5
H30A C30 H30B 109.5
C32 C31 C35 109.5(3)
C32 C31 C36 126.3(4)
C35 C31 C36 124.1(4)
C32 C31 Rh4 71.08(18)
C35 C31 Rh4 70.42(18)
C36 C31 Rh4 123.9(3)
C31 C32 C33 107.3(3)
C31 C32 C37 128.5(3)
C33 C32 C37 124.0(3)
C31 C32 Rh4 71.7(2)
C33 C32 Rh4 70.25(19)
C37 C32 Rh4 126.5(3)
C34 C33 C32 108.0(3)
C34 C33 C38 127.1(3)
C32 C33 C38 124.9(4)
C34 C33 Rh4 71.0(2)
C32 C33 Rh4 71.5(2)
C38 C33 Rh4 123.8(2)
C33 C34 C35 108.7(3)
C33 C34 C39 127.2(4)
C35 C34 C39 124.1(4)
C33 C34 Rh4 71.4(2)
C35 C34 Rh4 71.2(2)
C39 C34 Rh4 122.9(2)
C31 C35 C34 106.5(3)
C31 C35 C40 127.0(3)
C34 C35 C40 126.3(4)
C31 C35 Rh4 71.9(2)
C34 C35 Rh4 70.39(19)
C40 C35 Rh4 126.7(3)
C31 C36 H36 109.5
C31 C36 H36A 109.5
H36 C36 H36A 109.5
C31 C36 H36B 109.5
H36 C36 H36B 109.5
H36A C36 H36B 109.5
C32 C37 H37 109.5
C32 C37 H37A 109.5
H37 C37 H37A 109.5
C32 C37 H37B 109.5
H37 C37 H37B 109.5
H37A C37 H37B 109.5
C33 C38 H38 109.5
C33 C38 H38A 109.5
H38 C38 H38A 109.5
C33 C38 H38B 109.5
H38 C38 H38B 109.5
H38A C38 H38B 109.5
C34 C39 H39 109.5
C34 C39 H39A 109.5
H39 C39 H39A 109.5
C34 C39 H39B 109.5
H39 C39 H39B 109.5
H39A C39 H39B 109.5
C35 C40 H40 109.5
C35 C40 H40A 109.5
H40 C40 H40A 109.5
C35 C40 H40B 109.5
H40 C40 H40B 109.5
H40A C40 H40B 109.5

loop_
_geom_bond_atom_site_label_1
_geom_bond_atom_site_label_2
_geom_bond_distance
Rh1 C1 2.197(3)
Rh1 C4 2.202(3)
Rh1 C2 2.204(3)
Rh1 C5 2.211(4)
Rh1 C3 2.216(4)
Rh1 S3 2.3452(9)
Rh1 S1 2.3550(9)
Rh1 S2 2.3654(8)
Rh2 C15 2.192(3)
Rh2 C13 2.195(3)
Rh2 C11 2.204(3)
Rh2 C14 2.208(4)
Rh2 C12 2.212(4)
Rh2 S2 2.3576(9)
Rh2 S1 2.3597(8)
Rh2 S4 2.3626(9)
Rh3 C22 2.197(3)
Rh3 C23 2.200(3)
Rh3 C25 2.207(3)
Rh3 C21 2.208(3)
Rh3 C24 2.213(3)
Rh3 S3 2.3488(8)
Rh3 S1 2.3639(9)
Rh3 S4 2.3661(8)
Rh4 C34 2.194(4)
Rh4 C33 2.199(4)
Rh4 C35 2.204(3)
Rh4 C32 2.215(3)
Rh4 C31 2.223(3)
Rh4 S3 2.3481(8)
Rh4 S2 2.3549(9)
Rh4 S4 2.3649(9)
C1 C5 1.429(5)
C1 C2 1.435(5)
C1 C6 1.495(5)
C2 C3 1.417(5)
C2 C7 1.511(5)
C3 C4 1.441(5)
C3 C8 1.493(5)
C4 C5 1.435(5)
C4 C9 1.504(5)
C5 C10 1.501(5)
C6 H6 0.9800
C6 H6A 0.9800
C6 H6B 0.9800
C7 H7 0.9800
C7 H7A 0.9800
C7 H7B 0.9800
C8 H8 0.9800
C8 H8A 0.9800
C8 H8B 0.9800
C9 H9 0.9800
C9 H9A 0.9800
C9 H9B 0.9800
C10 H10 0.9800
C10 H10A 0.9800
C10 H10B 0.9800
C11 C12 1.426(5)
C11 C15 1.436(6)
C11 C16 1.506(5)
C12 C13 1.445(5)
C12 C17 1.497(6)
C13 C14 1.411(5)
C13 C18 1.514(5)
C14 C15 1.440(5)
C14 C19 1.493(5)
C15 C20 1.492(5)
C16 H16 0.9800
C16 H16A 0.9800
C16 H16B 0.9800
C17 H17 0.9800
C17 H17A 0.9800
C17 H17B 0.9800
C18 H18 0.9800
C18 H18A 0.9800
C18 H18B 0.9800
C19 H19 0.9800
C19 H19A 0.9800
C19 H19B 0.9800
C20 H20 0.9800
C20 H20A 0.9800
C20 H20B 0.9800
C21 C22 1.412(6)
C21 C25 1.434(5)
C21 C26 1.492(5)
C22 C23 1.440(5)
C22 C27 1.509(5)
C23 C24 1.423(5)
C23 C28 1.496(5)
C24 C25 1.434(5)
C24 C29 1.505(5)
C25 C30 1.501(5)
C26 H26 0.9800
C26 H26A 0.9800
C26 H26B 0.9800
C27 H27 0.9800
C27 H27A 0.9800
C27 H27B 0.9800
C28 H28 0.9800
C28 H28A 0.9800
C28 H28B 0.9800
C29 H29 0.9800
C29 H29A 0.9800
C29 H29B 0.9800
C30 H30 0.9800
C30 H30A 0.9800
C30 H30B 0.9800
C31 C32 1.417(5)
C31 C35 1.431(5)
C31 C36 1.510(5)
C32 C33 1.447(5)
C32 C37 1.487(5)
C33 C34 1.415(5)
C33 C38 1.493(5)
C34 C35 1.447(5)
C34 C39 1.503(5)
C35 C40 1.494(5)
C36 H36 0.9800
C36 H36A 0.9800
C36 H36B 0.9800
C37 H37 0.9800
C37 H37A 0.9800
C37 H37B 0.9800
C38 H38 0.9800
C38 H38A 0.9800
C38 H38B 0.9800
C39 H39 0.9800
C39 H39A 0.9800
C39 H39B 0.9800
C40 H40 0.9800
C40 H40A 0.9800
C40 H40B 0.9800

loop_
_geom_torsion_atom_site_label_1
_geom_torsion_atom_site_label_2
_geom_torsion_atom_site_label_3
_geom_torsion_atom_site_label_4
_geom_torsion
C1 Rh1 S1 Rh2 90.76(11)
C4 Rh1 S1 Rh2 161.26(11)
C2 Rh1 S1 Rh2 91.8(2)
C5 Rh1 S1 Rh2 124.11(10)
C3 Rh1 S1 Rh2 176.50(18)
S3 Rh1 S1 Rh2 -91.24(3)
S2 Rh1 S1 Rh2 -8.69(3)
C1 Rh1 S1 Rh3 -170.36(10)
C4 Rh1 S1 Rh3 -99.86(11)
C2 Rh1 S1 Rh3 -169.4(2)
C5 Rh1 S1 Rh3 -137.01(10)
C3 Rh1 S1 Rh3 -84.62(19)
S3 Rh1 S1 Rh3 7.64(3)
S2 Rh1 S1 Rh3 90.18(3)
C15 Rh2 S1 Rh1 -136.8(4)
C13 Rh2 S1 Rh1 -147.62(11)
C11 Rh2 S1 Rh1 -84.47(14)
C14 Rh2 S1 Rh1 -174.05(14)
C12 Rh2 S1 Rh1 -108.52(10)
S2 Rh2 S1 Rh1 8.72(3)
S4 Rh2 S1 Rh1 91.46(3)
C15 Rh2 S1 Rh3 124.9(4)
C13 Rh2 S1 Rh3 114.02(11)
C11 Rh2 S1 Rh3 177.17(13)
C14 Rh2 S1 Rh3 87.59(14)
C12 Rh2 S1 Rh3 153.12(10)
S2 Rh2 S1 Rh3 -89.64(3)
S4 Rh2 S1 Rh3 -6.90(3)
C22 Rh3 S1 Rh1 112.93(11)
C23 Rh3 S1 Rh1 151.72(11)
C25 Rh3 S1 Rh1 115.7(3)
C21 Rh3 S1 Rh1 85.82(12)
C24 Rh3 S1 Rh1 173.59(13)
S3 Rh3 S1 Rh1 -7.63(3)
S4 Rh3 S1 Rh1 -90.97(3)
C22 Rh3 S1 Rh2 -149.21(11)
C23 Rh3 S1 Rh2 -110.42(11)
C25 Rh3 S1 Rh2 -146.5(3)
C21 Rh3 S1 Rh2 -176.31(12)
C24 Rh3 S1 Rh2 -88.54(13)
S3 Rh3 S1 Rh2 90.24(3)
S4 Rh3 S1 Rh2 6.89(3)
C34 Rh4 S2 Rh2 -179.29(18)
C33 Rh4 S2 Rh2 88.6(3)
C35 Rh4 S2 Rh2 165.25(10)
C32 Rh4 S2 Rh2 93.73(11)
C31 Rh4 S2 Rh2 128.01(11)
S3 Rh4 S2 Rh2 -90.37(3)
S4 Rh4 S2 Rh2 -7.02(3)
C34 Rh4 S2 Rh1 -81.63(19)
C33 Rh4 S2 Rh1 -173.7(2)
C35 Rh4 S2 Rh1 -97.08(11)
C32 Rh4 S2 Rh1 -168.60(11)
C31 Rh4 S2 Rh1 -134.32(11)
S3 Rh4 S2 Rh1 7.29(3)
S4 Rh4 S2 Rh1 90.65(3)
C15 Rh2 S2 Rh4 -99.66(12)
C13 Rh2 S2 Rh4 -169.4(2)
C11 Rh2 S2 Rh4 -136.77(11)
C14 Rh2 S2 Rh4 -86.32(19)
C12 Rh2 S2 Rh4 -170.05(11)
S1 Rh2 S2 Rh4 89.79(3)
S4 Rh2 S2 Rh4 7.03(3)
C15 Rh2 S2 Rh1 161.88(11)
C13 Rh2 S2 Rh1 92.2(2)
C11 Rh2 S2 Rh1 124.76(11)
C14 Rh2 S2 Rh1 175.21(19)
C12 Rh2 S2 Rh1 91.48(11)
S1 Rh2 S2 Rh1 -8.68(3)
S4 Rh2 S2 Rh1 -91.44(3)
C1 Rh1 S2 Rh4 151.09(10)
C4 Rh1 S2 Rh4 124.8(4)
C2 Rh1 S2 Rh4 112.28(10)
C5 Rh1 S2 Rh4 175.37(13)
C3 Rh1 S2 Rh4 86.09(13)
S3 Rh1 S2 Rh4 -7.31(3)
S1 Rh1 S2 Rh4 -90.22(3)
C1 Rh1 S2 Rh2 -109.99(10)
C4 Rh1 S2 Rh2 -136.3(4)
C2 Rh1 S2 Rh2 -148.80(10)
C5 Rh1 S2 Rh2 -85.71(13)
C3 Rh1 S2 Rh2 -174.99(13)
S3 Rh1 S2 Rh2 91.61(3)
S1 Rh1 S2 Rh2 8.70(3)
C1 Rh1 S3 Rh4 -93.7(3)
C4 Rh1 S3 Rh4 -159.75(10)
C2 Rh1 S3 Rh4 -90.25(11)
C5 Rh1 S3 Rh4 -176.06(17)
C3 Rh1 S3 Rh4 -122.20(9)
S1 Rh1 S3 Rh4 91.08(3)
S2 Rh1 S3 Rh4 7.34(3)
C1 Rh1 S3 Rh3 167.6(2)
C4 Rh1 S3 Rh3 101.47(10)
C2 Rh1 S3 Rh3 170.97(10)
C5 Rh1 S3 Rh3 85.15(17)
C3 Rh1 S3 Rh3 139.02(9)
S1 Rh1 S3 Rh3 -7.70(3)
S2 Rh1 S3 Rh3 -91.44(3)
C34 Rh4 S3 Rh1 142.27(10)
C33 Rh4 S3 Rh1 173.09(11)
C35 Rh4 S3 Rh1 104.29(10)
C32 Rh4 S3 Rh1 162.9(3)
C31 Rh4 S3 Rh1 89.03(16)
S2 Rh4 S3 Rh1 -7.37(3)
S4 Rh4 S3 Rh1 -90.18(3)
C34 Rh4 S3 Rh3 -118.50(11)
C33 Rh4 S3 Rh3 -87.68(11)
C35 Rh4 S3 Rh3 -156.48(10)
C32 Rh4 S3 Rh3 -97.9(3)
C31 Rh4 S3 Rh3 -171.73(15)
S2 Rh4 S3 Rh3 91.86(3)
S4 Rh4 S3 Rh3 9.05(3)
C22 Rh3 S3 Rh1 -87.91(12)
C23 Rh3 S3 Rh1 -95.7(3)
C25 Rh3 S3 Rh1 -156.64(10)
C21 Rh3 S3 Rh1 -119.07(11)
C24 Rh3 S3 Rh1 -173.76(15)
S1 Rh3 S3 Rh1 7.68(3)
S4 Rh3 S3 Rh1 90.35(3)
C22 Rh3 S3 Rh4 172.68(12)
C23 Rh3 S3 Rh4 164.9(3)
C25 Rh3 S3 Rh4 103.96(11)
C21 Rh3 S3 Rh4 141.53(11)
C24 Rh3 S3 Rh4 86.84(16)
S1 Rh3 S3 Rh4 -91.72(3)
S4 Rh3 S3 Rh4 -9.05(3)
C15 Rh2 S4 Rh4 101.56(10)
C13 Rh2 S4 Rh4 171.31(11)
C11 Rh2 S4 Rh4 84.20(17)
C14 Rh2 S4 Rh4 139.64(10)
C12 Rh2 S4 Rh4 165.5(3)
S2 Rh2 S4 Rh4 -6.99(3)
S1 Rh2 S4 Rh4 -90.79(3)
C15 Rh2 S4 Rh3 -160.76(10)
C13 Rh2 S4 Rh3 -91.01(11)
C11 Rh2 S4 Rh3 -178.12(16)
C14 Rh2 S4 Rh3 -122.68(10)
C12 Rh2 S4 Rh3 -96.8(3)
S2 Rh2 S4 Rh3 90.69(3)
S1 Rh2 S4 Rh3 6.89(3)
C34 Rh4 S4 Rh2 -177.92(12)
C33 Rh4 S4 Rh2 -150.40(9)
C35 Rh4 S4 Rh2 -147.3(3)
C32 Rh4 S4 Rh2 -111.50(10)
C31 Rh4 S4 Rh2 -89.54(14)
S3 Rh4 S4 Rh2 89.76(3)
S2 Rh4 S4 Rh2 7.00(3)
C34 Rh4 S4 Rh3 83.35(12)
C33 Rh4 S4 Rh3 110.87(9)
C35 Rh4 S4 Rh3 114.0(3)
C32 Rh4 S4 Rh3 149.77(10)
C31 Rh4 S4 Rh3 171.72(14)
S3 Rh4 S4 Rh3 -8.97(3)
S2 Rh4 S4 Rh3 -91.74(3)
C22 Rh3 S4 Rh2 86.7(3)
C23 Rh3 S4 Rh2 92.85(11)
C25 Rh3 S4 Rh2 164.41(11)
C21 Rh3 S4 Rh2 178.36(19)
C24 Rh3 S4 Rh2 127.68(11)
S3 Rh3 S4 Rh2 -89.57(3)
S1 Rh3 S4 Rh2 -6.88(3)
C22 Rh3 S4 Rh4 -174.7(2)
C23 Rh3 S4 Rh4 -168.61(11)
C25 Rh3 S4 Rh4 -97.04(11)
C21 Rh3 S4 Rh4 -83.1(2)
C24 Rh3 S4 Rh4 -133.78(11)
S3 Rh3 S4 Rh4 8.97(3)
S1 Rh3 S4 Rh4 91.66(3)
C4 Rh1 C1 C5 -37.3(2)
C2 Rh1 C1 C5 -116.8(3)
C3 Rh1 C1 C5 -80.1(2)
S3 Rh1 C1 C5 -112.1(3)
S1 Rh1 C1 C5 62.5(2)
S2 Rh1 C1 C5 150.8(2)
C4 Rh1 C1 C2 79.5(2)
C5 Rh1 C1 C2 116.8(3)
C3 Rh1 C1 C2 36.7(2)
S3 Rh1 C1 C2 4.8(4)
S1 Rh1 C1 C2 179.37(16)
S2 Rh1 C1 C2 -92.41(19)
C4 Rh1 C1 C6 -160.6(4)
C2 Rh1 C1 C6 119.9(4)
C5 Rh1 C1 C6 -123.2(4)
C3 Rh1 C1 C6 156.7(4)
S3 Rh1 C1 C6 124.7(3)
S1 Rh1 C1 C6 -60.7(3)
S2 Rh1 C1 C6 27.5(3)
C5 C1 C2 C3 0.7(4)
C6 C1 C2 C3 178.4(3)
Rh1 C1 C2 C3 -62.0(3)
C5 C1 C2 C7 -178.2(3)
C6 C1 C2 C7 -0.6(6)
Rh1 C1 C2 C7 119.0(4)
C5 C1 C2 Rh1 62.7(2)
C6 C1 C2 Rh1 -119.6(4)
C1 Rh1 C2 C3 118.3(3)
C4 Rh1 C2 C3 37.7(2)
C5 Rh1 C2 C3 80.5(2)
S3 Rh1 C2 C3 -59.7(2)
S1 Rh1 C2 C3 116.9(3)
S2 Rh1 C2 C3 -146.2(2)
C4 Rh1 C2 C1 -80.6(2)
C5 Rh1 C2 C1 -37.8(2)
C3 Rh1 C2 C1 -118.3(3)
S3 Rh1 C2 C1 -177.97(16)
S1 Rh1 C2 C1 -1.4(4)
S2 Rh1 C2 C1 95.46(19)
C1 Rh1 C2 C7 -118.9(4)
C4 Rh1 C2 C7 160.5(4)
C5 Rh1 C2 C7 -156.7(4)
C3 Rh1 C2 C7 122.8(4)
S3 Rh1 C2 C7 63.1(3)
S1 Rh1 C2 C7 -120.3(3)
S2 Rh1 C2 C7 -23.4(3)
C1 C2 C3 C4 0.2(4)
C7 C2 C3 C4 179.1(4)
Rh1 C2 C3 C4 -61.2(2)
C1 C2 C3 C8 -180.0(4)
C7 C2 C3 C8 -1.1(6)
Rh1 C2 C3 C8 118.6(4)
C1 C2 C3 Rh1 61.4(3)
C7 C2 C3 Rh1 -119.7(4)
C1 Rh1 C3 C2 -37.4(2)
C4 Rh1 C3 C2 -117.7(3)
C5 Rh1 C3 C2 -79.9(2)
S3 Rh1 C3 C2 131.3(2)
S1 Rh1 C3 C2 -141.18(18)
S2 Rh1 C3 C2 45.6(3)
C1 Rh1 C3 C4 80.3(2)
C2 Rh1 C3 C4 117.7(3)
C5 Rh1 C3 C4 37.8(2)
S3 Rh1 C3 C4 -111.01(19)
S1 Rh1 C3 C4 -23.5(3)
S2 Rh1 C3 C4 163.24(16)
C1 Rh1 C3 C8 -160.0(3)
C4 Rh1 C3 C8 119.7(4)
C2 Rh1 C3 C8 -122.6(4)
C5 Rh1 C3 C8 157.5(3)
S3 Rh1 C3 C8 8.7(3)
S1 Rh1 C3 C8 96.2(3)
S2 Rh1 C3 C8 -77.0(3)
C2 C3 C4 C5 -1.0(4)
C8 C3 C4 C5 179.1(4)
Rh1 C3 C4 C5 -62.5(2)
C2 C3 C4 C9 -175.5(3)
C8 C3 C4 C9 4.7(6)
Rh1 C3 C4 C9 123.1(4)
C2 C3 C4 Rh1 61.4(3)
C8 C3 C4 Rh1 -118.4(4)
C1 Rh1 C4 C5 37.2(2)
C2 Rh1 C4 C5 80.0(2)
C3 Rh1 C4 C5 117.0(3)
S3 Rh1 C4 C5 -164.82(17)
S1 Rh1 C4 C5 -76.36(19)
S2 Rh1 C4 C5 66.2(5)
C1 Rh1 C4 C3 -79.8(2)
C2 Rh1 C4 C3 -37.1(2)
C5 Rh1 C4 C3 -117.0(3)
S3 Rh1 C4 C3 78.14(19)
S1 Rh1 C4 C3 166.59(17)
S2 Rh1 C4 C3 -50.9(5)
C1 Rh1 C4 C9 159.2(4)
C2 Rh1 C4 C9 -158.1(4)
C5 Rh1 C4 C9 122.0(5)
C3 Rh1 C4 C9 -121.0(5)
S3 Rh1 C4 C9 -42.8(4)
S1 Rh1 C4 C9 45.6(4)
S2 Rh1 C4 C9 -171.8(3)
C2 C1 C5 C4 -1.4(4)
C6 C1 C5 C4 -179.0(4)
Rh1 C1 C5 C4 61.1(2)
C2 C1 C5 C10 179.6(4)
C6 C1 C5 C10 2.0(6)
Rh1 C1 C5 C10 -118.0(4)
C2 C1 C5 Rh1 -62.5(3)
C6 C1 C5 Rh1 119.9(4)
C3 C4 C5 C1 1.5(4)
C9 C4 C5 C1 175.9(3)
Rh1 C4 C5 C1 -61.0(2)
C3 C4 C5 C10 -179.4(4)
C9 C4 C5 C10 -5.0(6)
Rh1 C4 C5 C10 118.1(4)
C3 C4 C5 Rh1 62.5(2)
C9 C4 C5 Rh1 -123.1(4)
C4 Rh1 C5 C1 118.0(3)
C2 Rh1 C5 C1 38.0(2)
C3 Rh1 C5 C1 80.1(2)
S3 Rh1 C5 C1 143.59(18)
S1 Rh1 C5 C1 -128.7(2)
S2 Rh1 C5 C1 -41.0(3)
C1 Rh1 C5 C4 -118.0(3)
C2 Rh1 C5 C4 -80.0(2)
C3 Rh1 C5 C4 -37.91(19)
S3 Rh1 C5 C4 25.6(3)
S1 Rh1 C5 C4 113.27(18)
S2 Rh1 C5 C4 -159.07(16)
C1 Rh1 C5 C10 121.8(4)
C4 Rh1 C5 C10 -120.2(4)
C2 Rh1 C5 C10 159.8(4)
C3 Rh1 C5 C10 -158.1(4)
S3 Rh1 C5 C10 -94.6(4)
S1 Rh1 C5 C10 -6.9(3)
S2 Rh1 C5 C10 80.8(3)
C15 Rh2 C11 C12 119.0(3)
C13 Rh2 C11 C12 38.4(2)
C14 Rh2 C11 C12 80.5(2)
S2 Rh2 C11 C12 -127.6(2)
S1 Rh2 C11 C12 -40.6(3)
S4 Rh2 C11 C12 146.24(19)
C13 Rh2 C11 C15 -80.6(2)
C14 Rh2 C11 C15 -38.5(2)
C12 Rh2 C11 C15 -119.0(3)
S2 Rh2 C11 C15 113.4(2)
S1 Rh2 C11 C15 -159.60(17)
S4 Rh2 C11 C15 27.3(3)
C15 Rh2 C11 C16 -119.5(4)
C13 Rh2 C11 C16 160.0(4)
C14 Rh2 C11 C16 -158.0(4)
C12 Rh2 C11 C16 121.6(4)
S2 Rh2 C11 C16 -6.0(3)
S1 Rh2 C11 C16 80.9(4)
S4 Rh2 C11 C16 -92.2(4)
C15 C11 C12 C13 -0.7(4)
C16 C11 C12 C13 180.0(3)
Rh2 C11 C12 C13 -61.4(2)
C15 C11 C12 C17 -178.3(4)
C16 C11 C12 C17 2.4(6)
Rh2 C11 C12 C17 120.9(4)
C15 C11 C12 Rh2 60.7(3)
C16 C11 C12 Rh2 -118.6(4)
C15 Rh2 C12 C11 -37.0(2)
C13 Rh2 C12 C11 -116.6(3)
C14 Rh2 C12 C11 -79.8(2)
S2 Rh2 C12 C11 62.9(2)
S1 Rh2 C12 C11 151.3(2)
S4 Rh2 C12 C11 -108.6(3)
C15 Rh2 C12 C13 79.6(2)
C11 Rh2 C12 C13 116.6(3)
C14 Rh2 C12 C13 36.8(2)
S2 Rh2 C12 C13 179.56(17)
S1 Rh2 C12 C13 -92.1(2)
S4 Rh2 C12 C13 8.0(4)
C15 Rh2 C12 C17 -160.4(4)
C13 Rh2 C12 C17 120.0(4)
C11 Rh2 C12 C17 -123.4(4)
C14 Rh2 C12 C17 156.8(4)
S2 Rh2 C12 C17 -60.4(3)
S1 Rh2 C12 C17 27.9(3)
S4 Rh2 C12 C17 128.0(3)
C11 C12 C13 C14 -0.6(4)
C17 C12 C13 C14 177.1(4)
Rh2 C12 C13 C14 -62.5(3)
C11 C12 C13 C18 -176.3(3)
C17 C12 C13 C18 1.5(6)
Rh2 C12 C13 C18 121.9(3)
C11 C12 C13 Rh2 61.8(2)
C17 C12 C13 Rh2 -120.4(4)
C15 Rh2 C13 C14 37.4(2)
C11 Rh2 C13 C14 80.2(2)
C12 Rh2 C13 C14 118.0(3)
S2 Rh2 C13 C14 117.0(3)
S1 Rh2 C13 C14 -145.92(18)
S4 Rh2 C13 C14 -58.8(2)
C15 Rh2 C13 C12 -80.6(2)
C11 Rh2 C13 C12 -37.8(2)
C14 Rh2 C13 C12 -118.0(3)
S2 Rh2 C13 C12 -1.0(4)
S1 Rh2 C13 C12 96.08(19)
S4 Rh2 C13 C12 -176.77(16)
C15 Rh2 C13 C18 161.0(4)
C11 Rh2 C13 C18 -156.1(4)
C14 Rh2 C13 C18 123.6(5)
C12 Rh2 C13 C18 -118.4(5)
S2 Rh2 C13 C18 -119.3(3)
S1 Rh2 C13 C18 -22.3(4)
S4 Rh2 C13 C18 64.9(4)
C12 C13 C14 C15 1.7(4)
C18 C13 C14 C15 177.1(3)
Rh2 C13 C14 C15 -60.6(3)
C12 C13 C14 C19 -179.1(4)
C18 C13 C14 C19 -3.7(6)
Rh2 C13 C14 C19 118.6(4)
C12 C13 C14 Rh2 62.2(2)
C18 C13 C14 Rh2 -122.3(4)
C15 Rh2 C14 C13 -118.5(3)
C11 Rh2 C14 C13 -80.1(2)
C12 Rh2 C14 C13 -37.7(2)
S2 Rh2 C14 C13 -139.02(19)
S1 Rh2 C14 C13 46.0(2)
S4 Rh2 C14 C13 132.65(19)
C13 Rh2 C14 C15 118.5(3)
C11 Rh2 C14 C15 38.4(2)
C12 Rh2 C14 C15 80.8(2)
S2 Rh2 C14 C15 -20.5(3)
S1 Rh2 C14 C15 164.54(18)
S4 Rh2 C14 C15 -108.8(2)
C15 Rh2 C14 C19 119.0(5)
C13 Rh2 C14 C19 -122.5(4)
C11 Rh2 C14 C19 157.5(4)
C12 Rh2 C14 C19 -160.2(4)
S2 Rh2 C14 C19 98.5(3)
S1 Rh2 C14 C19 -76.4(4)
S4 Rh2 C14 C19 10.2(3)
C12 C11 C15 C14 1.7(4)
C16 C11 C15 C14 -179.0(3)
Rh2 C11 C15 C14 63.1(2)
C12 C11 C15 C20 176.7(3)
C16 C11 C15 C20 -4.0(6)
Rh2 C11 C15 C20 -121.9(4)
C12 C11 C15 Rh2 -61.4(3)
C16 C11 C15 Rh2 118.0(4)
C13 C14 C15 C11 -2.1(4)
C19 C14 C15 C11 178.7(4)
Rh2 C14 C15 C11 -63.0(2)
C13 C14 C15 C20 -177.0(4)
C19 C14 C15 C20 3.7(6)
Rh2 C14 C15 C20 122.1(4)
C13 C14 C15 Rh2 60.9(3)
C19 C14 C15 Rh2 -118.3(4)
C13 Rh2 C15 C11 79.4(2)
C14 Rh2 C15 C11 116.0(3)
C12 Rh2 C15 C11 36.5(2)
S2 Rh2 C15 C11 -75.7(2)
S1 Rh2 C15 C11 67.5(5)
S4 Rh2 C15 C11 -163.56(18)
C13 Rh2 C15 C14 -36.6(2)
C11 Rh2 C15 C14 -116.0(3)
C12 Rh2 C15 C14 -79.5(2)
S2 Rh2 C15 C14 168.3(2)
S1 Rh2 C15 C14 -48.5(5)
S4 Rh2 C15 C14 80.4(2)
C13 Rh2 C15 C20 -159.1(4)
C11 Rh2 C15 C20 121.5(4)
C14 Rh2 C15 C20 -122.5(5)
C12 Rh2 C15 C20 158.0(4)
S2 Rh2 C15 C20 45.7(4)
S1 Rh2 C15 C20 -171.0(3)
S4 Rh2 C15 C20 -42.1(4)
C23 Rh3 C21 C22 -37.7(2)
C25 Rh3 C21 C22 -117.7(3)
C24 Rh3 C21 C22 -80.0(2)
S3 Rh3 C21 C22 133.3(2)
S1 Rh3 C21 C22 47.8(3)
S4 Rh3 C21 C22 -138.7(2)
C22 Rh3 C21 C25 117.7(3)
C23 Rh3 C21 C25 80.1(2)
C24 Rh3 C21 C25 37.7(2)
S3 Rh3 C21 C25 -109.0(2)
S1 Rh3 C21 C25 165.56(17)
S4 Rh3 C21 C25 -21.0(3)
C22 Rh3 C21 C26 -122.6(5)
C23 Rh3 C21 C26 -160.3(4)
C25 Rh3 C21 C26 119.6(5)
C24 Rh3 C21 C26 157.4(4)
S3 Rh3 C21 C26 10.6(4)
S1 Rh3 C21 C26 -74.8(4)
S4 Rh3 C21 C26 98.7(4)
C25 C21 C22 C23 0.1(3)
C26 C21 C22 C23 -178.8(3)
Rh3 C21 C22 C23 61.8(2)
C25 C21 C22 C27 179.0(3)
C26 C21 C22 C27 0.0(5)
Rh3 C21 C22 C27 -119.4(3)
C25 C21 C22 Rh3 -61.7(2)
C26 C21 C22 Rh3 119.4(3)
C23 Rh3 C22 C21 118.0(3)
C25 Rh3 C22 C21 37.6(2)
C24 Rh3 C22 C21 80.3(2)
S3 Rh3 C22 C21 -57.6(2)
S1 Rh3 C22 C21 -143.3(2)
S4 Rh3 C22 C21 126.7(3)
C25 Rh3 C22 C23 -80.4(2)
C21 Rh3 C22 C23 -118.0(3)
C24 Rh3 C22 C23 -37.7(2)
S3 Rh3 C22 C23 -175.57(17)
S1 Rh3 C22 C23 98.7(2)
S4 Rh3 C22 C23 8.7(4)
C23 Rh3 C22 C27 -120.0(5)
C25 Rh3 C22 C27 159.6(4)
C21 Rh3 C22 C27 122.0(5)
C24 Rh3 C22 C27 -157.7(4)
S3 Rh3 C22 C27 64.4(4)
S1 Rh3 C22 C27 -21.4(4)
S4 Rh3 C22 C27 -111.3(4)
C21 C22 C23 C24 0.5(3)
C27 C22 C23 C24 -178.4(3)
Rh3 C22 C23 C24 62.8(2)
C21 C22 C23 C28 177.3(3)
C27 C22 C23 C28 -1.6(5)
Rh3 C22 C23 C28 -120.5(3)
C21 C22 C23 Rh3 -62.3(2)
C27 C22 C23 Rh3 118.9(3)
C22 Rh3 C23 C24 -116.7(3)
C25 Rh3 C23 C24 -37.2(2)
C21 Rh3 C23 C24 -79.8(2)
S3 Rh3 C23 C24 -105.9(3)
S1 Rh3 C23 C24 154.49(19)
S4 Rh3 C23 C24 67.3(2)
C25 Rh3 C23 C22 79.5(2)
C21 Rh3 C23 C22 36.9(2)
C24 Rh3 C23 C22 116.7(3)
S3 Rh3 C23 C22 10.8(4)
S1 Rh3 C23 C22 -88.8(2)
S4 Rh3 C23 C22 -176.04(18)
C22 Rh3 C23 C28 119.9(5)
C25 Rh3 C23 C28 -160.7(4)
C21 Rh3 C23 C28 156.7(4)
C24 Rh3 C23 C28 -123.5(5)
S3 Rh3 C23 C28 130.6(3)
S1 Rh3 C23 C28 31.0(4)
S4 Rh3 C23 C28 -56.2(4)
C22 C23 C24 C25 -0.9(3)
C28 C23 C24 C25 -177.6(3)
Rh3 C23 C24 C25 61.2(2)
C22 C23 C24 C29 177.6(3)
C28 C23 C24 C29 0.9(5)
Rh3 C23 C24 C29 -120.3(3)
C22 C23 C24 Rh3 -62.1(2)
C28 C23 C24 Rh3 121.2(3)
C22 Rh3 C24 C23 38.3(2)
C25 Rh3 C24 C23 118.2(3)
C21 Rh3 C24 C23 80.4(2)
S3 Rh3 C24 C23 145.43(19)
S1 Rh3 C24 C23 -36.6(3)
S4 Rh3 C24 C23 -124.5(2)
C22 Rh3 C24 C25 -79.9(2)
C23 Rh3 C24 C25 -118.2(3)
C21 Rh3 C24 C25 -37.8(2)
S3 Rh3 C24 C25 27.2(3)
S1 Rh3 C24 C25 -154.83(17)
S4 Rh3 C24 C25 117.2(2)
C22 Rh3 C24 C29 159.1(4)
C23 Rh3 C24 C29 120.8(5)
C25 Rh3 C24 C29 -121.0(5)
C21 Rh3 C24 C29 -158.8(4)
S3 Rh3 C24 C29 -93.8(4)
S1 Rh3 C24 C29 84.2(4)
S4 Rh3 C24 C29 -3.7(4)
C23 C24 C25 C21 1.0(3)
C29 C24 C25 C21 -177.5(3)
Rh3 C24 C25 C21 62.1(2)
C23 C24 C25 C30 174.6(3)
C29 C24 C25 C30 -3.9(5)
Rh3 C24 C25 C30 -124.3(3)
C23 C24 C25 Rh3 -61.1(2)
C29 C24 C25 Rh3 120.4(3)
C22 C21 C25 C24 -0.7(3)
C26 C21 C25 C24 178.3(3)
Rh3 C21 C25 C24 -62.3(2)
C22 C21 C25 C30 -174.2(3)
C26 C21 C25 C30 4.8(5)
Rh3 C21 C25 C30 124.2(3)
C22 C21 C25 Rh3 61.6(2)
C26 C21 C25 Rh3 -119.4(3)
C22 Rh3 C25 C24 80.0(2)
C23 Rh3 C25 C24 37.0(2)
C21 Rh3 C25 C24 117.1(3)
S3 Rh3 C25 C24 -163.28(18)
S1 Rh3 C25 C24 77.0(4)
S4 Rh3 C25 C24 -73.9(2)
C22 Rh3 C25 C21 -37.1(2)
C23 Rh3 C25 C21 -80.1(2)
C24 Rh3 C25 C21 -117.1(3)
S3 Rh3 C25 C21 79.6(2)
S1 Rh3 C25 C21 -40.1(5)
S4 Rh3 C25 C21 168.99(18)
C22 Rh3 C25 C30 -158.6(4)
C23 Rh3 C25 C30 158.4(4)
C21 Rh3 C25 C30 -121.5(5)
C24 Rh3 C25 C30 121.4(5)
S3 Rh3 C25 C30 -41.9(4)
S1 Rh3 C25 C30 -161.6(3)
S4 Rh3 C25 C30 47.5(4)
C34 Rh4 C31 C32 80.8(2)
C33 Rh4 C31 C32 38.4(2)
C35 Rh4 C31 C32 119.8(3)
S3 Rh4 C31 C32 144.16(19)
S2 Rh4 C31 C32 -125.9(2)
S4 Rh4 C31 C32 -37.0(3)
C34 Rh4 C31 C35 -39.0(2)
C33 Rh4 C31 C35 -81.4(2)
C32 Rh4 C31 C35 -119.8(3)
S3 Rh4 C31 C35 24.4(3)
S2 Rh4 C31 C35 114.4(2)
S4 Rh4 C31 C35 -156.73(18)
C34 Rh4 C31 C36 -157.6(4)
C33 Rh4 C31 C36 160.0(4)
C35 Rh4 C31 C36 -118.6(4)
C32 Rh4 C31 C36 121.6(4)
S3 Rh4 C31 C36 -94.2(4)
S2 Rh4 C31 C36 -4.3(4)
S4 Rh4 C31 C36 84.7(4)
C35 C31 C32 C33 -1.4(4)
C36 C31 C32 C33 179.8(3)
Rh4 C31 C32 C33 -61.6(2)
C35 C31 C32 C37 -177.3(3)
C36 C31 C32 C37 3.8(6)
Rh4 C31 C32 C37 122.5(4)
C35 C31 C32 Rh4 60.2(2)
C36 C31 C32 Rh4 -118.7(4)
C34 Rh4 C32 C31 -79.6(2)
C33 Rh4 C32 C31 -116.9(3)
C35 Rh4 C32 C31 -36.4(2)
S3 Rh4 C32 C31 -102.6(3)
S2 Rh4 C32 C31 66.3(2)
S4 Rh4 C32 C31 154.4(2)
C34 Rh4 C32 C33 37.3(2)
C35 Rh4 C32 C33 80.5(2)
C31 Rh4 C32 C33 116.9(3)
S3 Rh4 C32 C33 14.2(4)
S2 Rh4 C32 C33 -176.84(17)
S4 Rh4 C32 C33 -88.8(2)
C34 Rh4 C32 C37 155.6(4)
C33 Rh4 C32 C37 118.3(4)
C35 Rh4 C32 C37 -161.2(4)
C31 Rh4 C32 C37 -124.9(4)
S3 Rh4 C32 C37 132.5(3)
S2 Rh4 C32 C37 -58.6(3)
S4 Rh4 C32 C37 29.5(3)
C31 C32 C33 C34 0.5(4)
C37 C32 C33 C34 176.7(3)
Rh4 C32 C33 C34 -62.0(2)
C31 C32 C33 C38 -178.6(3)
C37 C32 C33 C38 -2.5(5)
Rh4 C32 C33 C38 118.9(3)
C31 C32 C33 Rh4 62.5(2)
C37 C32 C33 Rh4 -121.3(3)
C35 Rh4 C33 C34 37.65(19)
C32 Rh4 C33 C34 117.4(3)
C31 Rh4 C33 C34 80.0(2)
S3 Rh4 C33 C34 -56.6(2)
S2 Rh4 C33 C34 124.6(3)
S4 Rh4 C33 C34 -143.33(17)
C34 Rh4 C33 C32 -117.4(3)
C35 Rh4 C33 C32 -79.7(2)
C31 Rh4 C33 C32 -37.3(2)
S3 Rh4 C33 C32 -173.95(17)
S2 Rh4 C33 C32 7.2(4)
S4 Rh4 C33 C32 99.3(2)
C34 Rh4 C33 C38 122.6(4)
C35 Rh4 C33 C38 160.2(4)
C32 Rh4 C33 C38 -120.1(4)
C31 Rh4 C33 C38 -157.4(4)
S3 Rh4 C33 C38 66.0(3)
S2 Rh4 C33 C38 -112.8(3)
S4 Rh4 C33 C38 -20.8(3)
C32 C33 C34 C35 0.5(4)
C38 C33 C34 C35 179.7(3)
Rh4 C33 C34 C35 -61.8(2)
C32 C33 C34 C39 179.9(3)
C38 C33 C34 C39 -0.9(6)
Rh4 C33 C34 C39 117.6(4)
C32 C33 C34 Rh4 62.3(2)
C38 C33 C34 Rh4 -118.6(4)
C35 Rh4 C34 C33 -118.2(3)
C32 Rh4 C34 C33 -37.98(19)
C31 Rh4 C34 C33 -79.9(2)
S3 Rh4 C34 C33 133.66(17)
S2 Rh4 C34 C33 -141.40(19)
S4 Rh4 C34 C33 48.3(2)
C33 Rh4 C34 C35 118.2(3)
C32 Rh4 C34 C35 80.2(2)
C31 Rh4 C34 C35 38.2(2)
S3 Rh4 C34 C35 -108.2(2)
S2 Rh4 C34 C35 -23.2(3)
S4 Rh4 C34 C35 166.47(17)
C33 Rh4 C34 C39 -122.8(4)
C35 Rh4 C34 C39 119.0(4)
C32 Rh4 C34 C39 -160.8(4)
C31 Rh4 C34 C39 157.3(4)
S3 Rh4 C34 C39 10.8(3)
S2 Rh4 C34 C39 95.8(3)
S4 Rh4 C34 C39 -74.5(4)
C32 C31 C35 C34 1.7(4)
C36 C31 C35 C34 -179.4(3)
Rh4 C31 C35 C34 62.3(2)
C32 C31 C35 C40 176.7(3)
C36 C31 C35 C40 -4.4(6)
Rh4 C31 C35 C40 -122.7(4)
C32 C31 C35 Rh4 -60.6(2)
C36 C31 C35 Rh4 118.3(3)
C33 C34 C35 C31 -1.4(4)
C39 C34 C35 C31 179.2(3)
Rh4 C34 C35 C31 -63.3(2)
C33 C34 C35 C40 -176.4(3)
C39 C34 C35 C40 4.1(6)
Rh4 C34 C35 C40 121.6(4)
C33 C34 C35 Rh4 61.9(2)
C39 C34 C35 Rh4 -117.5(3)
C34 Rh4 C35 C31 115.7(3)
C33 Rh4 C35 C31 78.8(2)
C32 Rh4 C35 C31 35.9(2)
S3 Rh4 C35 C31 -164.67(19)
S2 Rh4 C35 C31 -76.8(2)
S4 Rh4 C35 C31 75.5(4)
C33 Rh4 C35 C34 -36.8(2)
C32 Rh4 C35 C34 -79.7(2)
C31 Rh4 C35 C34 -115.7(3)
S3 Rh4 C35 C34 79.7(2)
S2 Rh4 C35 C34 167.56(18)
S4 Rh4 C35 C34 -40.2(4)
C34 Rh4 C35 C40 -121.2(4)
C33 Rh4 C35 C40 -158.0(4)
C32 Rh4 C35 C40 159.0(4)
C31 Rh4 C35 C40 123.1(4)
S3 Rh4 C35 C40 -41.6(3)
S2 Rh4 C35 C40 46.3(4)
S4 Rh4 C35 C40 -161.4(3)

loop_
_cod_changelog_entry_id
_cod_changelog_entry_author
_cod_changelog_entry_date
_cod_changelog_entry_text
1 'Vaitkus, Antanas' 2022-05-07T03:20:00+03:00
;
 Replaced the '&#x00C2;&#x00A5;' sequence with a backslash symbol ('\')
 in the value of the '_refine_ls_weighting_details' data item.
;
